data_4314810
loop_
_publ_author_name
'Jun-Fang Guo'
'Wai-Fun Yeung'
'Pui-Ha Lau'
'Xiu-Teng Wang'
'Song Gao'
'Wing-Tak Wong'
'Stephen Sin-Yin Chui'
'Chi-Ming Che'
'Wai-Yeung Wong'
'Tai-Chu Lau'

_publ_contact_author_address
;
Department of Biology and Chemistry
City University of Hong Kong
Tat Chee Road,
Kowloon Tong, 
Hong Kong.
;
_publ_contact_author_email BHTCLAU@cityu.edu.hk
_publ_contact_author_fax (852)27887406
_publ_contact_author_name 'Prof. T. C. Lau'
_publ_contact_author_phone (852)27887811
_publ_section_title
;
 trans-[OsIII(salen)(CN)2]-: A New Paramagnetic Building Block for the
 Construction of Molecule-Based Magnetic Materials
;
_journal_name_full 'Inorganic Chemistry'
_journal_page_first 1607
_journal_page_last 1614
_journal_paper_doi 10.1021/ic9020178
_journal_volume 49
_journal_year 2010
_chemical_formula_moiety 'C45 H49 Cu N11 O4 Os2, C H4 O'
_chemical_formula_sum 'C46 H53 Cu N11 O5 Os2'
_chemical_formula_weight 1283.93
_chemical_name_systematic
; 
 ? 
;
_space_group_IT_number 14
_symmetry_cell_setting monoclinic
_symmetry_Int_Tables_number 14
_symmetry_space_group_name_Hall '-P 2ybc'
_symmetry_space_group_name_H-M 'P 1 21/c 1'
_atom_sites_solution_hydrogens geom
_atom_sites_solution_primary direct
_atom_sites_solution_secondary difmap
_audit_creation_date 2008-07-22
_audit_creation_method SHELXL-97
_cell_angle_alpha 90.00
_cell_angle_beta 109.487(2)
_cell_angle_gamma 90.00
_cell_formula_units_Z 4
_cell_length_a 16.854(2)
_cell_length_b 13.4332(17)
_cell_length_c 21.843(3)
_cell_measurement_reflns_used 31329
_cell_measurement_temperature 296(2)
_cell_measurement_theta_max 27.51
_cell_measurement_theta_min 1.81
_cell_volume 4662.0(10)
_computing_cell_refinement 'SAINT v7.34A(Bruker, 2006)'
_computing_data_collection 'SMART (Bruker, 1996)'
_computing_data_reduction 'CrystalStructure (Rigaku/MSC and Rigaku Corporation, 2004)'
_computing_molecular_graphics 'ORTEP-II (Johnson, 1976)'
_computing_publication_material SHELXL97
_computing_structure_refinement 'SHELXL-97 (Sheldrick, 1997)'
_computing_structure_solution 'SHELXS-97 (Sheldrick, 1997)'
_diffrn_ambient_temperature 296(2)
_diffrn_measured_fraction_theta_full 0.990
_diffrn_measured_fraction_theta_max 0.990
_diffrn_measurement_device_type 'Bruker SMART 1000 CCD'
_diffrn_measurement_method '\w & \f scans'
_diffrn_radiation_monochromator graphite
_diffrn_radiation_source 'fine-focus sealed tube'
_diffrn_radiation_type MoK\a
_diffrn_radiation_wavelength 0.71073
_diffrn_reflns_av_R_equivalents 0.0246
_diffrn_reflns_av_sigmaI/netI 0.0287
_diffrn_reflns_limit_h_max 18
_diffrn_reflns_limit_h_min -21
_diffrn_reflns_limit_k_max 17
_diffrn_reflns_limit_k_min -17
_diffrn_reflns_limit_l_max 28
_diffrn_reflns_limit_l_min -27
_diffrn_reflns_number 30547
_diffrn_reflns_theta_full 27.51
_diffrn_reflns_theta_max 27.51
_diffrn_reflns_theta_min 1.81
_diffrn_standards_decay_% 0
_diffrn_standards_number 0
_exptl_absorpt_coefficient_mu 5.948
_exptl_absorpt_correction_T_max 1.000
_exptl_absorpt_correction_T_min 0.567
_exptl_absorpt_correction_type multi-scan
_exptl_absorpt_process_details 'SADABS (Sheldrick, 1996)'
_exptl_crystal_colour dark-brown
_exptl_crystal_density_diffrn 1.829
_exptl_crystal_density_method 'not measured'
_exptl_crystal_description block
_exptl_crystal_F_000 2508
_exptl_crystal_size_max 0.23
_exptl_crystal_size_mid 0.09
_exptl_crystal_size_min 0.03
_refine_diff_density_max 1.392
_refine_diff_density_min -0.910
_refine_diff_density_rms 0.096
_refine_ls_extinction_method none
_refine_ls_goodness_of_fit_ref 1.010
_refine_ls_hydrogen_treatment constr
_refine_ls_matrix_type full
_refine_ls_number_parameters 587
_refine_ls_number_reflns 10612
_refine_ls_number_restraints 0
_refine_ls_restrained_S_all 1.010
_refine_ls_R_factor_all 0.0404
_refine_ls_R_factor_gt 0.0255
_refine_ls_shift/su_max 0.017
_refine_ls_shift/su_mean 0.000
_refine_ls_structure_factor_coef Fsqd
_refine_ls_weighting_details 'calc w=1/[\s^2^(Fo^2^)+(0.0299P)^2^+3.9877P] where P=(Fo^2^+2Fc^2^)/3'
_refine_ls_weighting_scheme calc
_refine_ls_wR_factor_gt 0.0576
_refine_ls_wR_factor_ref 0.0638
_reflns_number_gt 8555
_reflns_number_total 10612
_reflns_threshold_expression I>2\s(I)
_cod_data_source_file ic9020178_si_002.cif
_cod_data_source_block wt1655w-shelxl
_cod_original_cell_volume 4661.8(10)
_cod_original_sg_symbol_H-M 'P 21/c'
_cod_database_code 4314810

loop_
_symmetry_equiv_pos_as_xyz
'x, y, z'
'-x, y+1/2, -z+1/2'
'-x, -y, -z'
'x, -y-1/2, z-1/2'

loop_
_atom_site_label
_atom_site_type_symbol
_atom_site_fract_x
_atom_site_fract_y
_atom_site_fract_z
_atom_site_U_iso_or_equiv
_atom_site_adp_type
_atom_site_occupancy
_atom_site_symmetry_multiplicity
_atom_site_calc_flag
_atom_site_refinement_flags
_atom_site_disorder_assembly
_atom_site_disorder_group
Os1 Os 0.007028(9) 0.679034(10) 0.304018(7) 0.03300(4) Uani 1 1 d . . .
Os2 Os 0.424497(10) 1.026275(12) 0.313793(8) 0.04434(5) Uani 1 1 d . . .
Cu1 Cu 0.13954(3) 0.88043(3) 0.14782(2) 0.03421(10) Uani 1 1 d . . .
O1 O -0.02029(17) 0.79352(19) 0.35468(13) 0.0424(6) Uani 1 1 d . . .
O2 O 0.12520(16) 0.6586(2) 0.36658(13) 0.0436(6) Uani 1 1 d . . .
O3 O 0.37827(19) 1.1585(2) 0.33178(14) 0.0501(7) Uani 1 1 d . . .
O4 O 0.44579(18) 1.0795(2) 0.23309(15) 0.0539(7) Uani 1 1 d . . .
O5 O 0.1166(4) 0.8991(5) 0.4436(3) 0.139(2) Uani 1 1 d . . .
H1 H 0.0696 0.8653 0.4129 0.167 Uiso 1 1 d . . .
N1 N 0.0674(2) 1.0021(2) 0.13507(16) 0.0426(7) Uani 1 1 d . . .
N2 N 0.0874(2) 0.8191(2) 0.22102(18) 0.0489(8) Uani 1 1 d . . .
N3 N 0.2417(2) 0.9558(3) 0.22090(19) 0.0551(9) Uani 1 1 d . . .
N4 N 0.6092(3) 1.0851(4) 0.4086(3) 0.0944(17) Uani 1 1 d . . .
N5 N -0.1115(2) 0.6789(2) 0.24222(15) 0.0404(7) Uani 1 1 d . . .
N6 N 0.0202(2) 0.5698(2) 0.24604(15) 0.0415(7) Uani 1 1 d . . .
N7 N 0.4083(2) 0.9630(3) 0.39178(18) 0.0520(9) Uani 1 1 d . . .
N8 N 0.4662(2) 0.8902(3) 0.30190(19) 0.0529(9) Uani 1 1 d . . .
N9 N 0.2158(2) 0.7580(3) 0.14977(17) 0.0500(8) Uani 1 1 d . . .
N10 N 0.1795(2) 0.9219(3) 0.06470(18) 0.0506(8) Uani 1 1 d . . .
N11 N 0.0459(2) 0.7935(3) 0.07139(17) 0.0517(9) Uani 1 1 d . . .
C1 C -0.0381(2) 0.5716(3) 0.35026(17) 0.0360(8) Uani 1 1 d . . .
C2 C 0.0564(2) 0.7742(3) 0.25207(18) 0.0391(8) Uani 1 1 d . . .
C3 C 0.3056(3) 0.9842(3) 0.2546(2) 0.0447(9) Uani 1 1 d . . .
C4 C 0.5435(3) 1.0674(4) 0.3730(2) 0.0601(12) Uani 1 1 d . . .
C5 C -0.0979(3) 0.8087(3) 0.35635(19) 0.0432(9) Uani 1 1 d . . .
C6 C -0.1058(3) 0.8737(3) 0.4048(2) 0.0583(12) Uani 1 1 d . . .
H6 H -0.0580 0.9022 0.4343 0.070 Uiso 1 1 calc R . .
C7 C -0.1849(4) 0.8955(4) 0.4087(3) 0.0764(16) Uani 1 1 d . . .
H7 H -0.1892 0.9386 0.4407 0.092 Uiso 1 1 calc R . .
C8 C -0.2571(4) 0.8540(5) 0.3654(3) 0.0805(17) Uani 1 1 d . . .
H8 H -0.3095 0.8688 0.3685 0.097 Uiso 1 1 calc R . .
C9 C -0.2507(3) 0.7918(4) 0.3188(3) 0.0670(14) Uani 1 1 d . . .
H9 H -0.2995 0.7637 0.2903 0.080 Uiso 1 1 calc R . .
C10 C -0.1723(3) 0.7678(3) 0.3117(2) 0.0477(10) Uani 1 1 d . . .
C11 C -0.1762(3) 0.7103(3) 0.2552(2) 0.0488(10) Uani 1 1 d . . .
H11 H -0.2292 0.6948 0.2261 0.059 Uiso 1 1 calc R . .
C12 C -0.1210(3) 0.6226(3) 0.18204(19) 0.0527(11) Uani 1 1 d . . .
H12A H -0.1082 0.6651 0.1506 0.063 Uiso 1 1 calc R . .
H12B H -0.1784 0.5989 0.1631 0.063 Uiso 1 1 calc R . .
C13 C -0.0610(3) 0.5357(3) 0.1994(2) 0.0523(11) Uani 1 1 d . . .
H13A H -0.0841 0.4830 0.2187 0.063 Uiso 1 1 calc R . .
H13B H -0.0525 0.5097 0.1606 0.063 Uiso 1 1 calc R . .
C14 C 0.0896(3) 0.5268(3) 0.2497(2) 0.0515(11) Uani 1 1 d . . .
H14 H 0.0871 0.4762 0.2200 0.062 Uiso 1 1 calc R . .
C15 C 0.1710(3) 0.5501(3) 0.2959(2) 0.0492(10) Uani 1 1 d . . .
C16 C 0.2417(4) 0.5052(4) 0.2860(3) 0.0674(14) Uani 1 1 d . . .
H16 H 0.2334 0.4623 0.2510 0.081 Uiso 1 1 calc R . .
C17 C 0.3216(3) 0.5230(4) 0.3261(3) 0.0777(17) Uani 1 1 d . . .
H17 H 0.3671 0.4938 0.3180 0.093 Uiso 1 1 calc R . .
C18 C 0.3345(3) 0.5848(4) 0.3791(3) 0.0694(14) Uani 1 1 d . . .
H18 H 0.3890 0.5968 0.4067 0.083 Uiso 1 1 calc R . .
C19 C 0.2683(3) 0.6284(4) 0.3915(2) 0.0584(12) Uani 1 1 d . . .
H19 H 0.2786 0.6687 0.4280 0.070 Uiso 1 1 calc R . .
C20 C 0.1852(2) 0.6140(3) 0.3505(2) 0.0447(9) Uani 1 1 d . . .
C21 C 0.3614(3) 1.1800(3) 0.3852(2) 0.0477(10) Uani 1 1 d . . .
C22 C 0.3342(3) 1.2766(3) 0.3911(2) 0.0568(11) Uani 1 1 d . . .
H22 H 0.3330 1.3233 0.3594 0.068 Uiso 1 1 calc R . .
C23 C 0.3090(4) 1.3050(4) 0.4423(3) 0.0723(14) Uani 1 1 d . . .
H23 H 0.2907 1.3698 0.4444 0.087 Uiso 1 1 calc R . .
C24 C 0.3109(4) 1.2376(5) 0.4908(3) 0.0803(16) Uani 1 1 d . . .
H24 H 0.2937 1.2566 0.5254 0.096 Uiso 1 1 calc R . .
C25 C 0.3385(3) 1.1429(4) 0.4871(2) 0.0691(14) Uani 1 1 d . . .
H25 H 0.3399 1.0981 0.5199 0.083 Uiso 1 1 calc R . .
C26 C 0.3648(3) 1.1102(3) 0.4359(2) 0.0520(10) Uani 1 1 d . . .
C27 C 0.3874(3) 1.0071(4) 0.4360(2) 0.0566(12) Uani 1 1 d . . .
H27 H 0.3868 0.9690 0.4714 0.068 Uiso 1 1 calc R . .
C28 C 0.4185(4) 0.8536(3) 0.3929(3) 0.0688(14) Uani 1 1 d . . .
H28A H 0.3646 0.8221 0.3712 0.083 Uiso 1 1 calc R . .
H28B H 0.4392 0.8302 0.4374 0.083 Uiso 1 1 calc R . .
C29 C 0.4801(3) 0.8262(4) 0.3589(3) 0.0710(14) Uani 1 1 d . . .
H29A H 0.5372 0.8346 0.3884 0.085 Uiso 1 1 calc R . .
H29B H 0.4725 0.7570 0.3455 0.085 Uiso 1 1 calc R . .
C30 C 0.4832(3) 0.8599(4) 0.2519(3) 0.0592(12) Uani 1 1 d . . .
H30 H 0.5039 0.7954 0.2533 0.071 Uiso 1 1 calc R . .
C31 C 0.4732(3) 0.9168(4) 0.1939(2) 0.0566(12) Uani 1 1 d . . .
C32 C 0.4821(3) 0.8652(4) 0.1403(3) 0.0722(15) Uani 1 1 d . . .
H32 H 0.4972 0.7984 0.1453 0.087 Uiso 1 1 calc R . .
C33 C 0.4695(3) 0.9091(5) 0.0817(3) 0.0761(15) Uani 1 1 d . . .
H33 H 0.4764 0.8729 0.0475 0.091 Uiso 1 1 calc R . .
C34 C 0.4464(3) 1.0088(5) 0.0737(3) 0.0705(15) Uani 1 1 d . . .
H34 H 0.4364 1.0392 0.0336 0.085 Uiso 1 1 calc R . .
C35 C 0.4383(3) 1.0629(4) 0.1247(2) 0.0590(12) Uani 1 1 d . . .
H35 H 0.4231 1.1296 0.1182 0.071 Uiso 1 1 calc R . .
C36 C 0.4523(3) 1.0206(3) 0.1868(2) 0.0519(10) Uani 1 1 d . . .
C37 C 0.2797(3) 0.7956(4) 0.1222(3) 0.0709(15) Uani 1 1 d . . .
H37A H 0.3182 0.8394 0.1536 0.085 Uiso 1 1 calc R . .
H37B H 0.3121 0.7397 0.1151 0.085 Uiso 1 1 calc R . .
C38 C 0.2433(3) 0.8497(4) 0.0607(3) 0.0704(15) Uani 1 1 d . . .
H38A H 0.2176 0.8026 0.0261 0.084 Uiso 1 1 calc R . .
H38B H 0.2877 0.8844 0.0504 0.084 Uiso 1 1 calc R . .
C39 C 0.1005(3) 0.9137(4) 0.0087(2) 0.0534(11) Uani 1 1 d . . .
H39A H 0.1134 0.9197 -0.0312 0.064 Uiso 1 1 calc R . .
H39B H 0.0636 0.9684 0.0102 0.064 Uiso 1 1 calc R . .
C40 C 0.0553(3) 0.8178(4) 0.0078(2) 0.0596(12) Uani 1 1 d . . .
H40A H 0.0000 0.8215 -0.0250 0.072 Uiso 1 1 calc R . .
H40B H 0.0860 0.7645 -0.0043 0.072 Uiso 1 1 calc R . .
C41 C 0.0723(3) 0.6909(3) 0.0929(2) 0.0623(12) Uani 1 1 d . . .
H41A H 0.0427 0.6449 0.0587 0.075 Uiso 1 1 calc R . .
H41B H 0.0564 0.6759 0.1307 0.075 Uiso 1 1 calc R . .
C42 C 0.1648(3) 0.6758(3) 0.1095(3) 0.0668(13) Uani 1 1 d . . .
H42A H 0.1805 0.6135 0.1329 0.080 Uiso 1 1 calc R . .
H42B H 0.1780 0.6705 0.0696 0.080 Uiso 1 1 calc R . .
C43 C 0.2611(3) 0.7227(4) 0.2161(3) 0.0721(14) Uani 1 1 d . . .
H43A H 0.2926 0.7767 0.2416 0.086 Uiso 1 1 calc R . .
H43B H 0.2988 0.6700 0.2145 0.086 Uiso 1 1 calc R . .
H43C H 0.2214 0.6984 0.2355 0.086 Uiso 1 1 calc R . .
C44 C 0.2112(3) 1.0248(4) 0.0691(3) 0.0723(15) Uani 1 1 d . . .
H44A H 0.2623 1.0304 0.1054 0.087 Uiso 1 1 calc R . .
H44B H 0.1699 1.0696 0.0748 0.087 Uiso 1 1 calc R . .
H44C H 0.2221 1.0414 0.0299 0.087 Uiso 1 1 calc R . .
C45 C -0.0405(3) 0.8123(4) 0.0702(3) 0.0760(16) Uani 1 1 d . . .
H45A H -0.0562 0.8795 0.0563 0.091 Uiso 1 1 calc R . .
H45B H -0.0435 0.8030 0.1130 0.091 Uiso 1 1 calc R . .
H45C H -0.0783 0.7669 0.0406 0.091 Uiso 1 1 calc R . .
C46 C 0.1976(4) 0.8953(5) 0.4351(3) 0.097(2) Uani 1 1 d . . .
H2 H 0.1913 0.8889 0.3904 0.117 Uiso 1 1 d . . .
H3 H 0.2290 0.8391 0.4590 0.117 Uiso 1 1 d . . .
H4 H 0.2286 0.9553 0.4524 0.117 Uiso 1 1 d . . .

loop_
_atom_site_aniso_label
_atom_site_aniso_U_11
_atom_site_aniso_U_22
_atom_site_aniso_U_33
_atom_site_aniso_U_23
_atom_site_aniso_U_13
_atom_site_aniso_U_12
Os1 0.03238(8) 0.03081(7) 0.03624(8) -0.00123(6) 0.01200(6) -0.00449(6)
Os2 0.03748(9) 0.03611(9) 0.05464(10) 0.00879(7) 0.00902(7) -0.00231(6)
Cu1 0.0371(2) 0.0314(2) 0.0334(2) -0.00091(17) 0.01093(18) 0.00465(18)
O1 0.0415(15) 0.0393(15) 0.0482(15) -0.0074(12) 0.0173(12) -0.0027(11)
O2 0.0323(14) 0.0539(17) 0.0444(15) -0.0016(12) 0.0124(12) -0.0003(12)
O3 0.0573(18) 0.0402(16) 0.0497(16) 0.0064(12) 0.0137(14) 0.0014(13)
O4 0.0511(18) 0.0431(17) 0.070(2) 0.0082(15) 0.0236(15) -0.0033(13)
O5 0.144(5) 0.155(5) 0.103(4) -0.001(4) 0.019(3) -0.063(4)
N1 0.0437(19) 0.0423(19) 0.0436(18) -0.0053(14) 0.0167(15) 0.0032(15)
N2 0.052(2) 0.0398(19) 0.061(2) 0.0028(16) 0.0266(18) -0.0056(16)
N3 0.039(2) 0.049(2) 0.070(2) 0.0087(18) 0.0093(18) -0.0003(16)
N4 0.066(3) 0.093(4) 0.096(4) 0.033(3) -0.010(3) -0.030(3)
N5 0.0377(17) 0.0392(18) 0.0403(17) 0.0063(14) 0.0077(14) -0.0045(14)
N6 0.053(2) 0.0321(16) 0.0433(18) -0.0013(13) 0.0211(16) -0.0066(15)
N7 0.048(2) 0.045(2) 0.054(2) 0.0143(17) 0.0058(17) -0.0061(16)
N8 0.0388(19) 0.0392(19) 0.074(2) 0.0072(18) 0.0096(18) 0.0036(15)
N9 0.053(2) 0.0388(19) 0.053(2) 0.0036(15) 0.0118(17) 0.0103(16)
N10 0.0375(18) 0.049(2) 0.063(2) 0.0032(17) 0.0133(17) 0.0044(15)
N11 0.050(2) 0.056(2) 0.050(2) 0.0125(17) 0.0188(17) 0.0017(17)
C1 0.0336(19) 0.040(2) 0.0332(18) -0.0019(15) 0.0091(15) 0.0008(16)
C2 0.043(2) 0.0281(18) 0.047(2) -0.0059(16) 0.0153(18) -0.0030(16)
C3 0.040(2) 0.036(2) 0.057(2) 0.0097(18) 0.015(2) 0.0050(17)
C4 0.050(3) 0.053(3) 0.067(3) 0.018(2) 0.005(2) -0.009(2)
C5 0.048(2) 0.038(2) 0.049(2) 0.0113(17) 0.0229(19) 0.0090(17)
C6 0.073(3) 0.052(3) 0.058(3) 0.004(2) 0.032(2) 0.009(2)
C7 0.099(4) 0.073(4) 0.082(4) 0.010(3) 0.063(4) 0.025(3)
C8 0.064(4) 0.099(5) 0.097(4) 0.018(4) 0.050(3) 0.022(3)
C9 0.047(3) 0.084(4) 0.074(3) 0.022(3) 0.026(3) 0.011(2)
C10 0.040(2) 0.050(2) 0.056(2) 0.016(2) 0.0204(19) 0.0064(18)
C11 0.037(2) 0.051(2) 0.054(2) 0.0131(19) 0.0080(19) -0.0023(18)
C12 0.059(3) 0.053(3) 0.040(2) -0.0032(19) 0.0070(19) -0.012(2)
C13 0.063(3) 0.043(2) 0.049(2) -0.0087(19) 0.016(2) -0.015(2)
C14 0.070(3) 0.034(2) 0.058(3) -0.0030(18) 0.032(2) 0.003(2)
C15 0.051(2) 0.039(2) 0.066(3) 0.0070(19) 0.030(2) 0.0101(18)
C16 0.079(4) 0.045(3) 0.093(4) 0.009(2) 0.048(3) 0.020(2)
C17 0.057(3) 0.069(4) 0.119(5) 0.029(3) 0.045(3) 0.029(3)
C18 0.044(3) 0.072(4) 0.092(4) 0.026(3) 0.021(3) 0.014(2)
C19 0.039(2) 0.073(3) 0.063(3) 0.013(2) 0.017(2) 0.005(2)
C20 0.041(2) 0.044(2) 0.052(2) 0.0136(18) 0.0206(19) 0.0045(18)
C21 0.042(2) 0.047(2) 0.047(2) -0.0008(18) 0.0053(18) -0.0102(18)
C22 0.059(3) 0.047(3) 0.060(3) -0.001(2) 0.014(2) -0.004(2)
C23 0.082(4) 0.063(3) 0.070(3) -0.014(3) 0.024(3) -0.004(3)
C24 0.102(5) 0.079(4) 0.069(3) -0.010(3) 0.040(3) -0.008(3)
C25 0.075(4) 0.075(4) 0.056(3) 0.002(3) 0.021(3) -0.018(3)
C26 0.048(2) 0.054(3) 0.048(2) 0.002(2) 0.0095(19) -0.014(2)
C27 0.052(3) 0.058(3) 0.050(3) 0.015(2) 0.003(2) -0.011(2)
C28 0.079(4) 0.043(3) 0.079(3) 0.021(2) 0.019(3) -0.002(2)
C29 0.064(3) 0.049(3) 0.089(4) 0.022(3) 0.011(3) 0.012(2)
C30 0.035(2) 0.046(3) 0.095(4) 0.001(2) 0.020(2) 0.0074(19)
C31 0.034(2) 0.055(3) 0.085(3) -0.001(2) 0.025(2) -0.0023(19)
C32 0.049(3) 0.060(3) 0.119(5) -0.010(3) 0.043(3) 0.000(2)
C33 0.059(3) 0.092(4) 0.089(4) -0.009(3) 0.040(3) -0.006(3)
C34 0.052(3) 0.094(4) 0.071(3) -0.004(3) 0.029(3) -0.018(3)
C35 0.039(2) 0.060(3) 0.079(3) 0.002(2) 0.022(2) -0.011(2)
C36 0.032(2) 0.055(3) 0.069(3) 0.002(2) 0.017(2) -0.0062(19)
C37 0.049(3) 0.067(3) 0.102(4) 0.012(3) 0.032(3) 0.023(2)
C38 0.058(3) 0.069(3) 0.100(4) 0.008(3) 0.047(3) 0.012(3)
C39 0.056(3) 0.063(3) 0.041(2) 0.001(2) 0.017(2) -0.004(2)
C40 0.066(3) 0.072(3) 0.036(2) -0.001(2) 0.011(2) -0.012(2)
C41 0.067(3) 0.048(3) 0.065(3) 0.001(2) 0.013(3) -0.008(2)
C42 0.085(4) 0.035(2) 0.076(3) -0.008(2) 0.022(3) 0.008(2)
C43 0.069(3) 0.058(3) 0.078(3) 0.020(3) 0.011(3) 0.015(3)
C44 0.059(3) 0.055(3) 0.090(4) 0.013(3) 0.008(3) -0.009(2)
C45 0.050(3) 0.087(4) 0.092(4) 0.031(3) 0.024(3) 0.000(3)
C46 0.072(4) 0.097(5) 0.117(5) 0.026(4) 0.024(4) -0.023(4)

loop_
_atom_type_symbol
_atom_type_description
_atom_type_scat_dispersion_real
_atom_type_scat_dispersion_imag
_atom_type_scat_source
C C 0.0033 0.0016 'International Tables Vol C Tables 4.2.6.8 and 6.1.1.4'
H H 0.0000 0.0000 'International Tables Vol C Tables 4.2.6.8 and 6.1.1.4'
N N 0.0061 0.0033 'International Tables Vol C Tables 4.2.6.8 and 6.1.1.4'
O O 0.0106 0.0060 'International Tables Vol C Tables 4.2.6.8 and 6.1.1.4'
Os Os -1.2165 7.6030 'International Tables Vol C Tables 4.2.6.8 and 6.1.1.4'
Cu Cu 0.3201 1.2651 'International Tables Vol C Tables 4.2.6.8 and 6.1.1.4'

loop_
_geom_angle_atom_site_label_1
_geom_angle_atom_site_label_2
_geom_angle_atom_site_label_3
_geom_angle
_geom_angle_site_symmetry_1
_geom_angle_site_symmetry_3
_geom_angle_publ_flag
N6 Os1 N5 82.48(14) . . ?
N6 Os1 O2 92.05(12) . . ?
N5 Os1 O2 172.12(12) . . ?
N6 Os1 O1 173.02(12) . . ?
N5 Os1 O1 90.66(12) . . ?
O2 Os1 O1 94.91(11) . . ?
N6 Os1 C1 86.17(13) . . ?
N5 Os1 C1 83.15(13) . . ?
O2 Os1 C1 90.86(12) . . ?
O1 Os1 C1 94.36(13) . . ?
N6 Os1 C2 87.45(13) . . ?
N5 Os1 C2 97.18(14) . . ?
O2 Os1 C2 88.19(13) . . ?
O1 Os1 C2 92.12(13) . . ?
C1 Os1 C2 173.51(14) . . ?
N7 Os2 N8 82.90(16) . . ?
N7 Os2 O3 92.10(14) . . ?
N8 Os2 O3 174.89(13) . . ?
N7 Os2 O4 175.02(14) . . ?
N8 Os2 O4 92.13(14) . . ?
O3 Os2 O4 92.87(12) . . ?
N7 Os2 C4 87.75(17) . . ?
N8 Os2 C4 90.90(18) . . ?
O3 Os2 C4 90.01(17) . . ?
O4 Os2 C4 91.91(16) . . ?
N7 Os2 C3 92.11(15) . . ?
N8 Os2 C3 88.76(15) . . ?
O3 Os2 C3 90.33(14) . . ?
O4 Os2 C3 88.20(14) . . ?
C4 Os2 C3 179.64(18) . . ?
N1 Cu1 N9 172.82(13) . . ?
N1 Cu1 N3 91.00(14) . . ?
N9 Cu1 N3 91.19(14) . . ?
N1 Cu1 N10 90.98(13) . . ?
N9 Cu1 N10 82.00(13) . . ?
N3 Cu1 N10 95.87(14) . . ?
N1 Cu1 N11 94.55(14) . . ?
N9 Cu1 N11 82.98(14) . . ?
N3 Cu1 N11 173.81(14) . . ?
N10 Cu1 N11 81.33(13) . . ?
N1 Cu1 N2 92.04(13) . . ?
N9 Cu1 N2 94.68(14) . . ?
N3 Cu1 N2 92.91(14) . . ?
N10 Cu1 N2 170.67(13) . . ?
N11 Cu1 N2 89.63(13) . . ?
C5 O1 Os1 122.1(2) . . ?
C20 O2 Os1 123.4(2) . . ?
C21 O3 Os2 124.9(3) . . ?
C36 O4 Os2 122.4(3) . . ?
C46 O5 H1 119.3 . . ?
C1 N1 Cu1 157.2(3) 2 . ?
C2 N2 Cu1 168.7(3) . . ?
C3 N3 Cu1 166.3(4) . . ?
C11 N5 C12 121.0(4) . . ?
C11 N5 Os1 125.4(3) . . ?
C12 N5 Os1 112.8(3) . . ?
C14 N6 C13 121.2(4) . . ?
C14 N6 Os1 125.7(3) . . ?
C13 N6 Os1 113.0(3) . . ?
C27 N7 C28 120.6(4) . . ?
C27 N7 Os2 126.6(3) . . ?
C28 N7 Os2 112.8(3) . . ?
C30 N8 C29 121.2(4) . . ?
C30 N8 Os2 125.9(3) . . ?
C29 N8 Os2 112.8(3) . . ?
C43 N9 C37 107.4(4) . . ?
C43 N9 C42 110.5(4) . . ?
C37 N9 C42 111.4(4) . . ?
C43 N9 Cu1 112.9(3) . . ?
C37 N9 Cu1 104.4(3) . . ?
C42 N9 Cu1 110.1(3) . . ?
C38 N10 C44 111.5(4) . . ?
C38 N10 C39 112.1(4) . . ?
C44 N10 C39 109.3(4) . . ?
C38 N10 Cu1 108.1(3) . . ?
C44 N10 Cu1 112.8(3) . . ?
C39 N10 Cu1 102.8(2) . . ?
C45 N11 C41 111.0(4) . . ?
C45 N11 C40 111.1(4) . . ?
C41 N11 C40 112.9(4) . . ?
C45 N11 Cu1 112.1(3) . . ?
C41 N11 Cu1 100.9(3) . . ?
C40 N11 Cu1 108.5(3) . . ?
N1 C1 Os1 166.9(3) 2_545 . ?
N2 C2 Os1 173.1(3) . . ?
N3 C3 Os2 175.9(4) . . ?
N4 C4 Os2 175.4(4) . . ?
O1 C5 C6 116.9(4) . . ?
O1 C5 C10 124.8(4) . . ?
C6 C5 C10 118.2(4) . . ?
C7 C6 C5 120.4(5) . . ?
C7 C6 H6 119.8 . . ?
C5 C6 H6 119.8 . . ?
C8 C7 C6 120.9(5) . . ?
C8 C7 H7 119.5 . . ?
C6 C7 H7 119.5 . . ?
C9 C8 C7 119.4(5) . . ?
C9 C8 H8 120.3 . . ?
C7 C8 H8 120.3 . . ?
C8 C9 C10 122.4(5) . . ?
C8 C9 H9 118.8 . . ?
C10 C9 H9 118.8 . . ?
C5 C10 C9 118.6(4) . . ?
C5 C10 C11 125.2(4) . . ?
C9 C10 C11 116.0(4) . . ?
N5 C11 C10 124.4(4) . . ?
N5 C11 H11 117.8 . . ?
C10 C11 H11 117.8 . . ?
N5 C12 C13 107.9(3) . . ?
N5 C12 H12A 110.1 . . ?
C13 C12 H12A 110.1 . . ?
N5 C12 H12B 110.1 . . ?
C13 C12 H12B 110.1 . . ?
H12A C12 H12B 108.4 . . ?
N6 C13 C12 108.9(3) . . ?
N6 C13 H13A 109.9 . . ?
C12 C13 H13A 109.9 . . ?
N6 C13 H13B 109.9 . . ?
C12 C13 H13B 109.9 . . ?
H13A C13 H13B 108.3 . . ?
N6 C14 C15 125.6(4) . . ?
N6 C14 H14 117.2 . . ?
C15 C14 H14 117.2 . . ?
C16 C15 C20 118.0(4) . . ?
C16 C15 C14 117.0(4) . . ?
C20 C15 C14 124.9(4) . . ?
C17 C16 C15 121.9(5) . . ?
C17 C16 H16 119.0 . . ?
C15 C16 H16 119.0 . . ?
C16 C17 C18 119.5(5) . . ?
C16 C17 H17 120.3 . . ?
C18 C17 H17 120.3 . . ?
C19 C18 C17 120.9(5) . . ?
C19 C18 H18 119.5 . . ?
C17 C18 H18 119.5 . . ?
C18 C19 C20 121.5(5) . . ?
C18 C19 H19 119.3 . . ?
C20 C19 H19 119.3 . . ?
O2 C20 C19 117.2(4) . . ?
O2 C20 C15 124.6(4) . . ?
C19 C20 C15 118.2(4) . . ?
O3 C21 C22 117.3(4) . . ?
O3 C21 C26 124.9(4) . . ?
C22 C21 C26 117.7(4) . . ?
C23 C22 C21 122.2(5) . . ?
C23 C22 H22 118.9 . . ?
C21 C22 H22 118.9 . . ?
C22 C23 C24 120.3(5) . . ?
C22 C23 H23 119.8 . . ?
C24 C23 H23 119.8 . . ?
C25 C24 C23 119.0(5) . . ?
C25 C24 H24 120.5 . . ?
C23 C24 H24 120.5 . . ?
C24 C25 C26 122.9(5) . . ?
C24 C25 H25 118.6 . . ?
C26 C25 H25 118.6 . . ?
C25 C26 C27 117.1(4) . . ?
C25 C26 C21 117.8(4) . . ?
C27 C26 C21 124.9(4) . . ?
N7 C27 C26 125.9(4) . . ?
N7 C27 H27 117.1 . . ?
C26 C27 H27 117.1 . . ?
N7 C28 C29 109.2(4) . . ?
N7 C28 H28A 109.8 . . ?
C29 C28 H28A 109.8 . . ?
N7 C28 H28B 109.8 . . ?
C29 C28 H28B 109.8 . . ?
H28A C28 H28B 108.3 . . ?
N8 C29 C28 109.5(4) . . ?
N8 C29 H29A 109.8 . . ?
C28 C29 H29A 109.8 . . ?
N8 C29 H29B 109.8 . . ?
C28 C29 H29B 109.8 . . ?
H29A C29 H29B 108.2 . . ?
N8 C30 C31 125.8(4) . . ?
N8 C30 H30 117.1 . . ?
C31 C30 H30 117.1 . . ?
C32 C31 C36 118.6(5) . . ?
C32 C31 C30 117.1(5) . . ?
C36 C31 C30 124.3(4) . . ?
C33 C32 C31 122.8(5) . . ?
C33 C32 H32 118.6 . . ?
C31 C32 H32 118.6 . . ?
C32 C33 C34 119.0(5) . . ?
C32 C33 H33 120.5 . . ?
C34 C33 H33 120.5 . . ?
C35 C34 C33 120.5(5) . . ?
C35 C34 H34 119.8 . . ?
C33 C34 H34 119.8 . . ?
C34 C35 C36 122.3(5) . . ?
C34 C35 H35 118.8 . . ?
C36 C35 H35 118.8 . . ?
O4 C36 C35 117.7(4) . . ?
O4 C36 C31 125.6(4) . . ?
C35 C36 C31 116.8(4) . . ?
C38 C37 N9 113.5(4) . . ?
C38 C37 H37A 108.9 . . ?
N9 C37 H37A 108.9 . . ?
C38 C37 H37B 108.9 . . ?
N9 C37 H37B 108.9 . . ?
H37A C37 H37B 107.7 . . ?
C37 C38 N10 111.3(4) . . ?
C37 C38 H38A 109.4 . . ?
N10 C38 H38A 109.4 . . ?
C37 C38 H38B 109.4 . . ?
N10 C38 H38B 109.4 . . ?
H38A C38 H38B 108.0 . . ?
N10 C39 C40 112.9(4) . . ?
N10 C39 H39A 109.0 . . ?
C40 C39 H39A 109.0 . . ?
N10 C39 H39B 109.0 . . ?
C40 C39 H39B 109.0 . . ?
H39A C39 H39B 107.8 . . ?
N11 C40 C39 113.0(4) . . ?
N11 C40 H40A 109.0 . . ?
C39 C40 H40A 109.0 . . ?
N11 C40 H40B 109.0 . . ?
C39 C40 H40B 109.0 . . ?
H40A C40 H40B 107.8 . . ?
N11 C41 C42 112.6(4) . . ?
N11 C41 H41A 109.1 . . ?
C42 C41 H41A 109.1 . . ?
N11 C41 H41B 109.1 . . ?
C42 C41 H41B 109.1 . . ?
H41A C41 H41B 107.8 . . ?
N9 C42 C41 113.0(4) . . ?
N9 C42 H42A 109.0 . . ?
C41 C42 H42A 109.0 . . ?
N9 C42 H42B 109.0 . . ?
C41 C42 H42B 109.0 . . ?
H42A C42 H42B 107.8 . . ?
N9 C43 H43A 109.5 . . ?
N9 C43 H43B 109.5 . . ?
H43A C43 H43B 109.5 . . ?
N9 C43 H43C 109.5 . . ?
H43A C43 H43C 109.5 . . ?
H43B C43 H43C 109.5 . . ?
N10 C44 H44A 109.5 . . ?
N10 C44 H44B 109.5 . . ?
H44A C44 H44B 109.5 . . ?
N10 C44 H44C 109.5 . . ?
H44A C44 H44C 109.5 . . ?
H44B C44 H44C 109.5 . . ?
N11 C45 H45A 109.5 . . ?
N11 C45 H45B 109.5 . . ?
H45A C45 H45B 109.5 . . ?
N11 C45 H45C 109.5 . . ?
H45A C45 H45C 109.5 . . ?
H45B C45 H45C 109.5 . . ?
O5 C46 H2 110.5 . . ?
O5 C46 H3 109.2 . . ?
H2 C46 H3 109.6 . . ?
O5 C46 H4 109.4 . . ?
H2 C46 H4 109.9 . . ?
H3 C46 H4 108.3 . . ?

loop_
_geom_bond_atom_site_label_1
_geom_bond_atom_site_label_2
_geom_bond_distance
_geom_bond_site_symmetry_2
_geom_bond_publ_flag
Os1 N6 1.999(3) . ?
Os1 N5 2.004(3) . ?
Os1 O2 2.023(3) . ?
Os1 O1 2.035(3) . ?
Os1 C1 2.048(4) . ?
Os1 C2 2.061(4) . ?
Os2 N7 2.003(4) . ?
Os2 N8 2.006(4) . ?
Os2 O3 2.030(3) . ?
Os2 O4 2.042(3) . ?
Os2 C4 2.066(5) . ?
Os2 C3 2.068(4) . ?
Cu1 N1 2.001(3) . ?
Cu1 N9 2.079(3) . ?
Cu1 N3 2.169(4) . ?
Cu1 N10 2.208(4) . ?
Cu1 N11 2.210(4) . ?
Cu1 N2 2.223(3) . ?
O1 C5 1.337(5) . ?
O2 C20 1.320(5) . ?
O3 C21 1.323(5) . ?
O4 C36 1.317(5) . ?
O5 C46 1.438(8) . ?
O5 H1 0.9641 . ?
N1 C1 1.150(5) 2 ?
N2 C2 1.154(5) . ?
N3 C3 1.148(5) . ?
N4 C4 1.146(6) . ?
N5 C11 1.287(5) . ?
N5 C12 1.478(5) . ?
N6 C14 1.282(5) . ?
N6 C13 1.480(5) . ?
N7 C27 1.278(6) . ?
N7 C28 1.479(6) . ?
N8 C30 1.284(6) . ?
N8 C29 1.465(6) . ?
N9 C43 1.473(6) . ?
N9 C37 1.488(6) . ?
N9 C42 1.492(6) . ?
N10 C38 1.472(6) . ?
N10 C44 1.473(6) . ?
N10 C39 1.481(5) . ?
N11 C45 1.471(6) . ?
N11 C41 1.475(6) . ?
N11 C40 1.485(5) . ?
C1 N1 1.150(5) 2_545 ?
C5 C6 1.412(6) . ?
C5 C10 1.417(6) . ?
C6 C7 1.394(7) . ?
C6 H6 0.9300 . ?
C7 C8 1.385(8) . ?
C7 H7 0.9300 . ?
C8 C9 1.348(8) . ?
C8 H8 0.9300 . ?
C9 C10 1.418(6) . ?
C9 H9 0.9300 . ?
C10 C11 1.439(6) . ?
C11 H11 0.9300 . ?
C12 C13 1.508(6) . ?
C12 H12A 0.9700 . ?
C12 H12B 0.9700 . ?
C13 H13A 0.9700 . ?
C13 H13B 0.9700 . ?
C14 C15 1.440(6) . ?
C14 H14 0.9300 . ?
C15 C16 1.416(6) . ?
C15 C20 1.424(6) . ?
C16 C17 1.360(8) . ?
C16 H16 0.9300 . ?
C17 C18 1.381(8) . ?
C17 H17 0.9300 . ?
C18 C19 1.365(6) . ?
C18 H18 0.9300 . ?
C19 C20 1.402(6) . ?
C19 H19 0.9300 . ?
C21 C22 1.396(6) . ?
C21 C26 1.437(6) . ?
C22 C23 1.375(7) . ?
C22 H22 0.9300 . ?
C23 C24 1.386(8) . ?
C23 H23 0.9300 . ?
C24 C25 1.366(8) . ?
C24 H24 0.9300 . ?
C25 C26 1.403(7) . ?
C25 H25 0.9300 . ?
C26 C27 1.436(7) . ?
C27 H27 0.9300 . ?
C28 C29 1.509(7) . ?
C28 H28A 0.9700 . ?
C28 H28B 0.9700 . ?
C29 H29A 0.9700 . ?
C29 H29B 0.9700 . ?
C30 C31 1.441(7) . ?
C30 H30 0.9300 . ?
C31 C32 1.410(7) . ?
C31 C36 1.434(6) . ?
C32 C33 1.360(8) . ?
C32 H32 0.9300 . ?
C33 C34 1.389(8) . ?
C33 H33 0.9300 . ?
C34 C35 1.374(7) . ?
C34 H34 0.9300 . ?
C35 C36 1.416(7) . ?
C35 H35 0.9300 . ?
C37 C38 1.468(7) . ?
C37 H37A 0.9700 . ?
C37 H37B 0.9700 . ?
C38 H38A 0.9700 . ?
C38 H38B 0.9700 . ?
C39 C40 1.493(6) . ?
C39 H39A 0.9700 . ?
C39 H39B 0.9700 . ?
C40 H40A 0.9700 . ?
C40 H40B 0.9700 . ?
C41 C42 1.493(7) . ?
C41 H41A 0.9700 . ?
C41 H41B 0.9700 . ?
C42 H42A 0.9700 . ?
C42 H42B 0.9700 . ?
C43 H43A 0.9600 . ?
C43 H43B 0.9600 . ?
C43 H43C 0.9600 . ?
C44 H44A 0.9600 . ?
C44 H44B 0.9600 . ?
C44 H44C 0.9600 . ?
C45 H45A 0.9600 . ?
C45 H45B 0.9600 . ?
C45 H45C 0.9600 . ?
C46 H2 0.9493 . ?
C46 H3 0.9688 . ?
C46 H4 0.9659 . ?

loop_
_geom_hbond_atom_site_label_D
_geom_hbond_atom_site_label_H
_geom_hbond_atom_site_label_A
_geom_hbond_site_symmetry_A
_geom_hbond_distance_DH
_geom_hbond_distance_HA
_geom_hbond_distance_DA
_geom_hbond_angle_DHA
O5 H1 O1 . 0.96 1.89 2.849(7) 177
C11 H11 O3 2_545 0.93 2.46 3.373(6) 169
C13 H13A N2 2_545 0.97 2.58 3.493(5) 158
C37 H37B N4 2_645 0.97 2.61 3.577(8) 177
C39 H39A O2 4_575 0.97 2.54 3.408(5) 150
C43 H43A N3 . 0.96 2.54 3.154(7) 122
